data_4087805
loop_
_publ_author_name
'Milani, Jessica'
'Pridmore, Natalie E.'
'Whitwood, Adrian C.'
'Fairlamb, Ian J. S.'
'Perutz, Robin N.'

_publ_section_title
;
 The Role of Fluorine Substituents in the Regioselectivity of
 Intramolecular C--H Bond Functionalization of Benzylamines at
 Palladium(II)
;
_journal_issue 17
_journal_name_full Organometallics
_journal_page_first 4376
_journal_paper_doi 10.1021/acs.organomet.5b00608
_journal_volume 34
_journal_year 2015
_chemical_formula_moiety 'C18 H20 Cl2 F4 N2 Pd2'
_chemical_formula_sum 'C18 H20 Cl2 F4 N2 Pd2'
_chemical_formula_weight 624.06
_space_group_crystal_system triclinic
_space_group_IT_number 2
_space_group_name_Hall '-P 1'
_space_group_name_H-M_alt 'P -1'
_atom_sites_solution_hydrogens geom
_atom_sites_solution_primary iterative
_audit_creation_date 2014-02-07
_audit_creation_method
;
Olex2 1.2
(compiled 2013.12.10 svn.r2850 for OlexSys, GUI svn.r4736)
;
_cell_angle_alpha 81.053(12)
_cell_angle_beta 66.775(15)
_cell_angle_gamma 73.087(13)
_cell_formula_units_Z 1
_cell_length_a 7.3719(12)
_cell_length_b 8.4847(12)
_cell_length_c 9.1417(13)
_cell_measurement_reflns_used 2501
_cell_measurement_temperature 110.00(14)
_cell_measurement_theta_max 31.8160
_cell_measurement_theta_min 3.1390
_cell_volume 502.19(14)
_computing_cell_refinement
;
CrysAlisPro, Agilent Technologies,
Version 1.171.37.31 (release 14-01-2014 CrysAlis171 .NET)
(compiled Jan 14 2014,18:38:05)
;
_computing_data_collection
;
CrysAlisPro, Agilent Technologies,
Version 1.171.37.31 (release 14-01-2014 CrysAlis171 .NET)
(compiled Jan 14 2014,18:38:05)
;
_computing_data_reduction
;
CrysAlisPro, Agilent Technologies,
Version 1.171.37.31 (release 14-01-2014 CrysAlis171 .NET)
(compiled Jan 14 2014,18:38:05)
;
_computing_molecular_graphics 'Olex2 (Dolomanov et al., 2009)'
_computing_publication_material 'Olex2 (Dolomanov et al., 2009)'
_computing_structure_refinement 'ShelXL (Sheldrick, 2008)'
_computing_structure_solution
;
Superflip (Palatinus & Chapuis, 2007;Palatinus & van der Lee, 2008;
Palatinus et al., 2012)
;
_diffrn_ambient_environment N~2~
_diffrn_ambient_temperature 110.00(14)
_diffrn_detector 'CCD plate'
_diffrn_detector_area_resol_mean 16.1450
_diffrn_detector_type Eos
_diffrn_measured_fraction_theta_full 0.9947
_diffrn_measured_fraction_theta_max 0.900
_diffrn_measurement_device 'four-circle diffractometer'
_diffrn_measurement_device_type 'SuperNova, Single source at offset, Eos'
_diffrn_measurement_method '\w scans'
_diffrn_orient_matrix_UB_11 0.1007230000
_diffrn_orient_matrix_UB_12 -0.0503810000
_diffrn_orient_matrix_UB_13 -0.0324552000
_diffrn_orient_matrix_UB_21 -0.0231184000
_diffrn_orient_matrix_UB_22 -0.0581876000
_diffrn_orient_matrix_UB_23 0.0649258000
_diffrn_orient_matrix_UB_31 -0.0321259000
_diffrn_orient_matrix_UB_32 -0.0415588000
_diffrn_orient_matrix_UB_33 -0.0433059000
_diffrn_radiation_monochromator mirror
_diffrn_radiation_probe x-ray
_diffrn_radiation_type MoK\a
_diffrn_radiation_wavelength 0.71073
_diffrn_reflns_av_R_equivalents 0.0269
_diffrn_reflns_av_unetI/netI 0.0515
_diffrn_reflns_Laue_measured_fraction_full 0.993
_diffrn_reflns_Laue_measured_fraction_max 0.900
_diffrn_reflns_limit_h_max 10
_diffrn_reflns_limit_h_min -10
_diffrn_reflns_limit_k_max 10
_diffrn_reflns_limit_k_min -12
_diffrn_reflns_limit_l_max 13
_diffrn_reflns_limit_l_min -12
_diffrn_reflns_number 4767
_diffrn_reflns_point_group_measured_fraction_full 0.993
_diffrn_reflns_point_group_measured_fraction_max 0.900
_diffrn_reflns_theta_full 26.32
_diffrn_reflns_theta_max 31.847
_diffrn_reflns_theta_min 3.105
_diffrn_source 'SuperNova (Mo) X-ray Source'
_exptl_absorpt_coefficient_mu 2.099
_exptl_absorpt_correction_T_max 0.942
_exptl_absorpt_correction_T_min 0.847
_exptl_absorpt_correction_type gaussian
_exptl_absorpt_process_details
;
CrysAlisPro, Agilent Technologies,
Version 1.171.37.31 (release 14-01-2014 CrysAlis171 .NET)
(compiled Jan 14 2014,18:38:05)
Numerical absorption correction based on gaussian integration over
			a multifaceted crystal model
Empirical absorption correction using spherical harmonics,
 implemented in SCALE3 ABSPACK scaling algorithm.
;
_exptl_crystal_colour 'clear light yellow'
_exptl_crystal_colour_lustre clear
_exptl_crystal_colour_modifier light
_exptl_crystal_colour_primary yellow
_exptl_crystal_density_diffrn 2.064
_exptl_crystal_description plank
_exptl_crystal_F_000 304
_exptl_crystal_size_max 0.1223
_exptl_crystal_size_mid 0.0586
_exptl_crystal_size_min 0.0309
_refine_diff_density_max 1.315
_refine_diff_density_min -0.850
_refine_diff_density_rms 0.174
_refine_ls_extinction_method none
_refine_ls_goodness_of_fit_ref 1.162
_refine_ls_hydrogen_treatment constr
_refine_ls_matrix_type full
_refine_ls_number_parameters 129
_refine_ls_number_reflns 3097
_refine_ls_number_restraints 0
_refine_ls_restrained_S_all 1.162
_refine_ls_R_factor_all 0.0422
_refine_ls_R_factor_gt 0.0384
_refine_ls_shift/su_max 0.001
_refine_ls_shift/su_mean 0.000
_refine_ls_structure_factor_coef Fsqd
_refine_ls_weighting_details 'w=1/[\s^2^(Fo^2^)+(0.0026P)^2^+2.5508P] where P=(Fo^2^+2Fc^2^)/3'
_refine_ls_weighting_scheme calc
_refine_ls_wR_factor_gt 0.0891
_refine_ls_wR_factor_ref 0.0914
_reflns_Friedel_coverage 0.000
_reflns_number_gt 2873
_reflns_number_total 3097
_reflns_threshold_expression 'I > 2\s(I)'
_cod_data_source_file om5b00608_si_002.cif
_cod_data_source_block 3e6_ijsf1412
_cod_database_code 4087805
_shelxl_version_number 2013-4
_chemical_oxdiff_formula 'C18 H20 Cl2 F4 N2 Pd2'
_shelx_space_group_comment
;
The symmetry employed for this shelxl refinement is uniquely defined
by the following loop, which should always be used as a source of
symmetry information in preference to the above space-group names.
They are only intended as comments.
;
_reflns_odcompleteness_completeness 99.47
_reflns_odcompleteness_iscentric 1
_reflns_odcompleteness_theta 26.32
_olex2_refinement_description
;
;

loop_
_space_group_symop_operation_xyz
'x, y, z'
'-x, -y, -z'

loop_
_atom_site_label
_atom_site_type_symbol
_atom_site_fract_x
_atom_site_fract_y
_atom_site_fract_z
_atom_site_U_iso_or_equiv
_atom_site_adp_type
_atom_site_occupancy
_atom_site_site_symmetry_order
_atom_site_calc_flag
_atom_site_refinement_flags_posn
C1 C 0.8280(6) 0.3911(5) 0.2113(5) 0.0140(7) Uani 1 1 d .
C2 C 0.8758(6) 0.2188(5) 0.2358(5) 0.0162(8) Uani 1 1 d .
H2 H 0.8098 0.1559 0.2094 0.019 Uiso 1 1 calc R
C3 C 1.0242(7) 0.1442(5) 0.3006(5) 0.0171(8) Uani 1 1 d .
C4 C 1.1247(7) 0.2355(6) 0.3407(5) 0.0190(8) Uani 1 1 d .
C5 C 1.0777(6) 0.4057(5) 0.3192(5) 0.0177(8) Uani 1 1 d .
H5 H 1.1450 0.4672 0.3461 0.021 Uiso 1 1 calc R
C6 C 0.9274(6) 0.4835(5) 0.2566(5) 0.0143(7) Uani 1 1 d .
C7 C 0.8679(6) 0.6674(5) 0.2251(5) 0.0157(7) Uani 1 1 d .
H7A H 0.9616 0.6986 0.1229 0.019 Uiso 1 1 calc R
H7B H 0.8724 0.7243 0.3072 0.019 Uiso 1 1 calc R
C8 C 0.5030(6) 0.7258(5) 0.3929(5) 0.0168(8) Uani 1 1 d .
H8A H 0.3681 0.7456 0.3928 0.025 Uiso 1 1 calc GR
H8B H 0.5107 0.8151 0.4412 0.025 Uiso 1 1 calc GR
H8C H 0.5334 0.6245 0.4523 0.025 Uiso 1 1 calc GR
C9 C 0.6185(7) 0.8768(5) 0.1394(5) 0.0173(8) Uani 1 1 d .
H9A H 0.7101 0.8689 0.0300 0.026 Uiso 1 1 calc GR
H9B H 0.6423 0.9569 0.1887 0.026 Uiso 1 1 calc GR
H9C H 0.4802 0.9101 0.1443 0.026 Uiso 1 1 calc GR
Cl1 Cl 0.61437(15) 0.30434(12) 0.00227(12) 0.01647(19) Uani 1 1 d .
F1 F 1.0736(4) -0.0230(3) 0.3230(3) 0.0249(6) Uani 1 1 d .
F2 F 1.2684(4) 0.1555(4) 0.4022(4) 0.0280(6) Uani 1 1 d .
N1 N 0.6543(5) 0.7133(4) 0.2249(4) 0.0143(6) Uani 1 1 d .
Pd1 Pd 0.62889(5) 0.52555(4) 0.11821(4) 0.01156(8) Uani 1 1 d .

loop_
_atom_site_aniso_label
_atom_site_aniso_U_11
_atom_site_aniso_U_22
_atom_site_aniso_U_33
_atom_site_aniso_U_23
_atom_site_aniso_U_13
_atom_site_aniso_U_12
C1 0.0153(18) 0.0112(17) 0.0156(18) -0.0027(13) -0.0072(15) -0.0004(14)
C2 0.0147(18) 0.0163(18) 0.0179(19) -0.0002(14) -0.0068(15) -0.0034(15)
C3 0.021(2) 0.0149(18) 0.0128(18) 0.0001(14) -0.0085(16) 0.0017(15)
C4 0.0155(19) 0.025(2) 0.0155(19) -0.0018(15) -0.0099(16) 0.0028(16)
C5 0.0157(19) 0.023(2) 0.0164(19) -0.0044(15) -0.0084(16) -0.0021(16)
C6 0.0097(17) 0.0183(19) 0.0138(18) -0.0039(14) -0.0035(14) -0.0016(14)
C7 0.0150(18) 0.0159(18) 0.0185(19) -0.0023(14) -0.0073(15) -0.0046(15)
C8 0.0165(19) 0.0165(19) 0.0146(19) -0.0029(14) -0.0048(15) -0.0007(15)
C9 0.021(2) 0.0131(18) 0.020(2) 0.0003(14) -0.0098(16) -0.0049(15)
Cl1 0.0179(4) 0.0116(4) 0.0247(5) -0.0026(3) -0.0141(4) -0.0011(3)
F1 0.0286(15) 0.0158(12) 0.0283(15) 0.0014(10) -0.0154(12) 0.0029(11)
F2 0.0265(15) 0.0292(15) 0.0312(16) -0.0056(12) -0.0208(13) 0.0051(12)
N1 0.0161(16) 0.0109(15) 0.0153(16) -0.0008(12) -0.0061(13) -0.0016(12)
Pd1 0.01135(14) 0.01045(14) 0.01393(14) -0.00092(10) -0.00616(10) -0.00198(10)

loop_
_atom_type_symbol
_atom_type_description
_atom_type_scat_dispersion_real
_atom_type_scat_dispersion_imag
_atom_type_scat_source
C C 0.0033 0.0016 'International Tables Vol C Tables 4.2.6.8 and 6.1.1.4'
H H 0.0000 0.0000 'International Tables Vol C Tables 4.2.6.8 and 6.1.1.4'
Cl Cl 0.1484 0.1585 'International Tables Vol C Tables 4.2.6.8 and 6.1.1.4'
F F 0.0171 0.0103 'International Tables Vol C Tables 4.2.6.8 and 6.1.1.4'
N N 0.0061 0.0033 'International Tables Vol C Tables 4.2.6.8 and 6.1.1.4'
Pd Pd -0.9988 1.0072 'International Tables Vol C Tables 4.2.6.8 and 6.1.1.4'

loop_
_exptl_crystal_face_index_h
_exptl_crystal_face_index_k
_exptl_crystal_face_index_l
_exptl_crystal_face_perp_dist
_exptl_oxdiff_crystal_face_indexfrac_h
_exptl_oxdiff_crystal_face_indexfrac_k
_exptl_oxdiff_crystal_face_indexfrac_l
_exptl_oxdiff_crystal_face_x
_exptl_oxdiff_crystal_face_y
_exptl_oxdiff_crystal_face_z
0 0 -1 0.0155 0.0000 -0.0001 -1.0001 0.0325 -0.0649 0.0433
0 0 1 0.0155 -0.0000 0.0001 1.0001 -0.0325 0.0649 -0.0433
0 1 0 0.0293 0.0001 0.9999 -0.0001 -0.0504 -0.0582 -0.0416
0 -1 0 0.0293 -0.0001 -0.9999 0.0001 0.0504 0.0582 0.0416
-1 0 -1 0.0528 -1.0000 0.0001 -1.0000 -0.0683 -0.0418 0.0754
1 0 1 0.0264 1.0000 -0.0001 1.0000 0.0683 0.0418 -0.0754

loop_
_geom_angle_atom_site_label_1
_geom_angle_atom_site_label_2
_geom_angle_atom_site_label_3
_geom_angle
_geom_angle_site_symmetry_3
C2 C1 C6 119.3(4) .
C2 C1 Pd1 126.6(3) .
C6 C1 Pd1 114.2(3) .
C1 C2 H2 120.7 .
C3 C2 C1 118.6(4) .
C3 C2 H2 120.7 .
C4 C3 C2 121.7(4) .
F1 C3 C2 119.1(4) .
F1 C3 C4 119.2(4) .
C5 C4 C3 120.5(4) .
F2 C4 C3 118.8(4) .
F2 C4 C5 120.7(4) .
C4 C5 H5 120.6 .
C4 C5 C6 118.9(4) .
C6 C5 H5 120.6 .
C1 C6 C7 115.8(4) .
C5 C6 C1 121.0(4) .
C5 C6 C7 123.1(4) .
C6 C7 H7A 110.1 .
C6 C7 H7B 110.1 .
C6 C7 N1 107.8(3) .
H7A C7 H7B 108.5 .
N1 C7 H7A 110.1 .
N1 C7 H7B 110.1 .
H8A C8 H8B 109.5 .
H8A C8 H8C 109.5 .
H8B C8 H8C 109.5 .
N1 C8 H8A 109.5 .
N1 C8 H8B 109.5 .
N1 C8 H8C 109.5 .
H9A C9 H9B 109.5 .
H9A C9 H9C 109.5 .
H9B C9 H9C 109.5 .
N1 C9 H9A 109.5 .
N1 C9 H9B 109.5 .
N1 C9 H9C 109.5 .
Pd1 Cl1 Pd1 94.62(4) 2_665
C7 N1 Pd1 107.3(2) .
C8 N1 C7 109.7(3) .
C8 N1 Pd1 109.3(2) .
C9 N1 C7 108.9(3) .
C9 N1 C8 108.7(3) .
C9 N1 Pd1 113.0(3) .
C1 Pd1 Cl1 178.85(12) 2_665
C1 Pd1 Cl1 94.89(11) .
C1 Pd1 N1 81.99(15) .
Cl1 Pd1 Cl1 85.38(4) 2_665
N1 Pd1 Cl1 97.73(10) 2_665
N1 Pd1 Cl1 176.87(10) .

loop_
_geom_bond_atom_site_label_1
_geom_bond_atom_site_label_2
_geom_bond_distance
_geom_bond_site_symmetry_2
C1 C2 1.404(6) .
C1 C6 1.413(5) .
C1 Pd1 1.972(4) .
C2 H2 0.9300 .
C2 C3 1.393(6) .
C3 C4 1.386(6) .
C3 F1 1.361(5) .
C4 C5 1.385(6) .
C4 F2 1.353(5) .
C5 H5 0.9300 .
C5 C6 1.396(6) .
C6 C7 1.507(6) .
C7 H7A 0.9700 .
C7 H7B 0.9700 .
C7 N1 1.508(5) .
C8 H8A 0.9600 .
C8 H8B 0.9600 .
C8 H8C 0.9600 .
C8 N1 1.498(5) .
C9 H9A 0.9600 .
C9 H9B 0.9600 .
C9 H9C 0.9600 .
C9 N1 1.490(5) .
Cl1 Pd1 2.4636(11) 2_665
Cl1 Pd1 2.3415(10) .
N1 Pd1 2.080(3) .
Pd1 Cl1 2.4636(11) 2_665

loop_
_geom_torsion_atom_site_label_1
_geom_torsion_atom_site_label_2
_geom_torsion_atom_site_label_3
_geom_torsion_atom_site_label_4
_geom_torsion
C1 C2 C3 C4 -0.1(6)
C1 C2 C3 F1 -179.2(4)
C1 C6 C7 N1 26.1(5)
C2 C1 C6 C5 2.6(6)
C2 C1 C6 C7 179.7(4)
C2 C3 C4 C5 0.9(7)
C2 C3 C4 F2 -179.5(4)
C3 C4 C5 C6 0.0(6)
C4 C5 C6 C1 -1.8(6)
C4 C5 C6 C7 -178.6(4)
C5 C6 C7 N1 -156.8(4)
C6 C1 C2 C3 -1.6(6)
C6 C7 N1 C8 81.2(4)
C6 C7 N1 C9 -160.0(3)
C6 C7 N1 Pd1 -37.4(4)
F1 C3 C4 C5 180.0(4)
F1 C3 C4 F2 -0.4(6)
F2 C4 C5 C6 -179.5(4)
Pd1 C1 C2 C3 178.8(3)
Pd1 C1 C6 C5 -177.8(3)
Pd1 C1 C6 C7 -0.7(5)
